data_4108187
loop_
_publ_author_name
'Dong-Gyu Cho'
'Patrick Plitt'
'Sung Kuk Kim'
'Vincent Lynch'
'Seong-Jin Hong'
'Chang-Hee Lee'
'Jonathan L. Sessler'

_publ_section_title
;
 Dioxabenzosapphyrin: A New Benzodifuran-Derived Sapphyrin Analogue
;
_journal_name_full 'Journal of the American Chemical Society'
_journal_page_first 10502
_journal_page_last 10503
_journal_paper_doi 10.1021/ja804090w
_journal_volume 130
_journal_year 2008
_chemical_formula_sum 'C61 H68 Cl5 N3 O12 S3'
_chemical_formula_weight 1308.61
_chemical_name_systematic
; 
 ? 
;
_space_group_IT_number 2
_symmetry_cell_setting triclinic
_symmetry_space_group_name_Hall '-P 1'
_symmetry_space_group_name_H-M 'P -1'
_atom_sites_solution_hydrogens geom
_atom_sites_solution_primary direct
_atom_sites_solution_secondary difmap
_audit_creation_method SHELXL-97
_cell_angle_alpha 89.461(1)
_cell_angle_beta 72.917(1)
_cell_angle_gamma 71.945(1)
_cell_formula_units_Z 2
_cell_length_a 12.1159(2)
_cell_length_b 16.7643(3)
_cell_length_c 17.1620(4)
_cell_measurement_reflns_used 13554
_cell_measurement_temperature 153(2)
_cell_measurement_theta_max 27.5
_cell_measurement_theta_min 1
_cell_volume 3155.18(11)
_computing_cell_refinement 'Collect software, Nonius B.V. 1998'
_computing_data_collection 'Collect software, Nonius B.V. 1998'
_computing_data_reduction
;
DENZO and Scalepack (Otwinoski and Minor, 1997)
;
_computing_molecular_graphics 'XP SHELXTL/PC, Siemens Analytical'
_computing_structure_refinement 'XL SHELXTL/PC, Siemens Analytical'
_computing_structure_solution
;

SIR97 - Altomare A., Burla M.C., Camalli M., Cascarano G.L., Giacovazzo C., 
Guagliardi A., Moliterni A.G.G., Polidori G.,Spagna R.
;
_diffrn_ambient_temperature 153(2)
_diffrn_measured_fraction_theta_full 0.995
_diffrn_measured_fraction_theta_max 0.995
_diffrn_measurement_device_type 'Nonius Kappa CCD'
_diffrn_measurement_method \w-scans
_diffrn_radiation_monochromator graphite
_diffrn_radiation_source 'fine-focus sealed tube'
_diffrn_radiation_type MoK\a
_diffrn_radiation_wavelength 0.71073
_diffrn_reflns_av_R_equivalents 0.0473
_diffrn_reflns_av_sigmaI/netI 0.1091
_diffrn_reflns_limit_h_max 15
_diffrn_reflns_limit_h_min -15
_diffrn_reflns_limit_k_max 19
_diffrn_reflns_limit_k_min -21
_diffrn_reflns_limit_l_max 20
_diffrn_reflns_limit_l_min -22
_diffrn_reflns_number 23069
_diffrn_reflns_theta_full 27.40
_diffrn_reflns_theta_max 27.40
_diffrn_reflns_theta_min 1.87
_exptl_absorpt_coefficient_mu 0.392
_exptl_absorpt_correction_type none
_exptl_crystal_colour 'dark blue'
_exptl_crystal_density_diffrn 1.377
_exptl_crystal_description plates
_exptl_crystal_F_000 1368
_exptl_crystal_size_max 0.22
_exptl_crystal_size_mid 0.18
_exptl_crystal_size_min 0.06
_refine_diff_density_max 0.639
_refine_diff_density_min -0.676
_refine_diff_density_rms 0.068
_refine_ls_extinction_method none
_refine_ls_goodness_of_fit_ref 1.034
_refine_ls_hydrogen_treatment mixed
_refine_ls_matrix_type full
_refine_ls_number_parameters 781
_refine_ls_number_reflns 14287
_refine_ls_number_restraints 0
_refine_ls_restrained_S_all 1.034
_refine_ls_R_factor_all 0.1761
_refine_ls_R_factor_gt 0.0773
_refine_ls_shift/su_max 0.031
_refine_ls_shift/su_mean 0.001
_refine_ls_structure_factor_coef Fsqd
_refine_ls_weighting_details 'calc w=1/[\s^2^(Fo^2^)+(0.0450P)^2^+5.4073P] where P=(Fo^2^+2Fc^2^)/3'
_refine_ls_weighting_scheme calc
_refine_ls_wR_factor_gt 0.1503
_refine_ls_wR_factor_ref 0.1890
_reflns_number_gt 6978
_reflns_number_total 14287
_reflns_threshold_expression >2sigma(I)
_cod_data_source_file ja804090w-file001.cif
_cod_data_source_block oxabz2
_cod_database_code 4108187

loop_
_symmetry_equiv_pos_as_xyz
'x, y, z'
'-x, -y, -z'

loop_
_atom_site_label
_atom_site_type_symbol
_atom_site_fract_x
_atom_site_fract_y
_atom_site_fract_z
_atom_site_U_iso_or_equiv
_atom_site_adp_type
_atom_site_occupancy
_atom_site_symmetry_multiplicity
_atom_site_calc_flag
_atom_site_refinement_flags
O1 O 0.3216(2) 0.45034(15) 0.61203(15) 0.0324(6) Uani 1 1 d .
O2 O 0.2640(2) 0.52138(15) 0.45646(15) 0.0315(6) Uani 1 1 d .
N1 N 0.5610(3) 0.3382(2) 0.5893(2) 0.0325(8) Uani 1 1 d .
N2 N 0.6896(3) 0.3426(2) 0.3813(2) 0.0313(8) Uani 1 1 d .
H2N H 0.615(4) 0.355(3) 0.408(3) 0.046(13) Uiso 1 1 d .
N3 N 0.4573(3) 0.4641(2) 0.3090(2) 0.0326(8) Uani 1 1 d .
C1 C 0.2122(3) 0.4961(2) 0.6020(2) 0.0309(9) Uani 1 1 d .
C2 C 0.1868(3) 0.5274(2) 0.5335(2) 0.0310(9) Uani 1 1 d .
C3 C 0.1903(3) 0.5611(2) 0.4096(2) 0.0328(9) Uani 1 1 d .
C4 C 0.0696(3) 0.5949(2) 0.4578(3) 0.0338(9) Uani 1 1 d .
C5 C 0.0655(3) 0.5725(2) 0.5372(3) 0.0328(9) Uani 1 1 d .
C6 C -0.0319(3) 0.5840(2) 0.6118(3) 0.0373(10) Uani 1 1 d .
H6 H -0.1136 0.6135 0.6137 0.045 Uiso 1 1 d R
C7 C -0.0066(3) 0.5525(3) 0.6798(3) 0.0400(10) Uani 1 1 d .
H7 H -0.0704 0.5604 0.7299 0.048 Uiso 1 1 d R
C8 C 0.1170(3) 0.5070(2) 0.6760(2) 0.0354(9) Uani 1 1 d .
C9 C 0.1710(4) 0.4654(3) 0.7337(2) 0.0370(10) Uani 1 1 d .
C10 C 0.2951(3) 0.4305(2) 0.6922(2) 0.0347(9) Uani 1 1 d .
C11 C 0.3895(4) 0.3783(2) 0.7179(2) 0.0372(10) Uani 1 1 d .
H11 H 0.3694 0.3702 0.7746 0.045 Uiso 1 1 d R
C12 C 0.5076(4) 0.3372(2) 0.6721(2) 0.0342(9) Uani 1 1 d .
C13 C 0.6017(4) 0.2838(2) 0.7030(2) 0.0382(10) Uani 1 1 d .
C14 C 0.7055(4) 0.2541(2) 0.6397(3) 0.0381(10) Uani 1 1 d .
C15 C 0.6804(3) 0.2888(2) 0.5667(2) 0.0313(9) Uani 1 1 d .
C16 C 0.7703(3) 0.2728(2) 0.4910(2) 0.0329(9) Uani 1 1 d .
H16 H 0.8460 0.2363 0.4944 0.040 Uiso 1 1 d R
C17 C 0.7796(3) 0.2954(2) 0.4123(3) 0.0330(9) Uani 1 1 d .
C18 C 0.8926(3) 0.2708(2) 0.3451(3) 0.0348(9) Uani 1 1 d .
C19 C 0.8680(3) 0.3013(2) 0.2764(3) 0.0363(10) Uani 1 1 d .
C20 C 0.7369(3) 0.3460(2) 0.2989(2) 0.0332(9) Uani 1 1 d .
C21 C 0.6788(4) 0.3826(3) 0.2430(2) 0.0381(10) Uani 1 1 d .
H21 H 0.7335 0.3721 0.1888 0.046 Uiso 1 1 d R
C22 C 0.5603(3) 0.4312(2) 0.2453(2) 0.0351(9) Uani 1 1 d .
C23 C 0.5325(4) 0.4591(3) 0.1712(3) 0.0403(10) Uani 1 1 d .
C24 C 0.4137(4) 0.5096(3) 0.1930(2) 0.0398(10) Uani 1 1 d .
C25 C 0.3642(4) 0.5128(2) 0.2802(3) 0.0357(9) Uani 1 1 d .
C26 C 0.2455(3) 0.5564(2) 0.3261(3) 0.0352(9) Uani 1 1 d .
H26 H 0.1947 0.5876 0.2959 0.042 Uiso 1 1 d R
C27 C -0.0352(3) 0.6446(3) 0.4293(3) 0.0416(10) Uani 1 1 d .
H27A H -0.0071 0.6461 0.3698 0.062 Uiso 1 1 d R
H27B H -0.0677 0.7022 0.4557 0.062 Uiso 1 1 d R
H27C H -0.0992 0.6181 0.4438 0.062 Uiso 1 1 d R
C28 C 0.1095(4) 0.4572(3) 0.8206(3) 0.0545(12) Uani 1 1 d .
H28A H 0.1269 0.3974 0.8299 0.082 Uiso 1 1 d R
H28B H 0.0212 0.4841 0.8330 0.082 Uiso 1 1 d R
H28C H 0.1397 0.4847 0.8562 0.082 Uiso 1 1 d R
C29 C 0.5819(4) 0.2662(3) 0.7913(3) 0.0570(13) Uani 1 1 d .
H29A H 0.5292 0.2308 0.8056 0.086 Uiso 1 1 d R
H29B H 0.5431 0.3195 0.8262 0.086 Uiso 1 1 d R
H29C H 0.6606 0.2368 0.7997 0.086 Uiso 1 1 d R
C30 C 0.8263(4) 0.1950(3) 0.6415(3) 0.0515(12) Uani 1 1 d .
H30A H 0.8330 0.1992 0.6973 0.062 Uiso 1 1 d R
H30B H 0.8926 0.2118 0.6035 0.062 Uiso 1 1 d R
C31 C 0.8417(5) 0.1037(3) 0.6172(4) 0.0799(18) Uani 1 1 d .
H31A H 0.7771 0.0865 0.6554 0.120 Uiso 1 1 d R
H31B H 0.9214 0.0670 0.6190 0.120 Uiso 1 1 d R
H31C H 0.8365 0.0991 0.5616 0.120 Uiso 1 1 d R
C32 C 1.0139(3) 0.2187(2) 0.3534(3) 0.0441(11) Uani 1 1 d .
H32A H 1.0196 0.2357 0.4068 0.053 Uiso 1 1 d R
H32B H 1.0798 0.2305 0.3099 0.053 Uiso 1 1 d R
C33 C 1.0329(4) 0.1248(3) 0.3477(3) 0.0616(14) Uani 1 1 d .
H33A H 0.9685 0.1126 0.3911 0.092 Uiso 1 1 d R
H33B H 1.1125 0.0940 0.3540 0.092 Uiso 1 1 d R
H33C H 1.0300 0.1072 0.2942 0.092 Uiso 1 1 d R
C34 C 0.9550(4) 0.2930(3) 0.1921(3) 0.0485(11) Uani 1 1 d .
H34A H 1.0377 0.2840 0.1963 0.058 Uiso 1 1 d R
H34B H 0.9310 0.3464 0.1669 0.058 Uiso 1 1 d R
C35 C 0.9596(5) 0.2210(3) 0.1363(3) 0.0671(15) Uani 1 1 d .
H35A H 0.9866 0.1675 0.1596 0.101 Uiso 1 1 d R
H35B H 1.0169 0.2196 0.0821 0.101 Uiso 1 1 d R
H35C H 0.8782 0.2296 0.1314 0.101 Uiso 1 1 d R
C36 C 0.6173(4) 0.4307(3) 0.0862(3) 0.0517(12) Uani 1 1 d .
H36A H 0.7007 0.4277 0.0848 0.062 Uiso 1 1 d R
H36B H 0.5915 0.4725 0.0485 0.062 Uiso 1 1 d R
C37 C 0.6185(4) 0.3450(3) 0.0571(3) 0.0608(14) Uani 1 1 d .
H37A H 0.6368 0.3047 0.0969 0.091 Uiso 1 1 d R
H37B H 0.6809 0.3255 0.0039 0.091 Uiso 1 1 d R
H37C H 0.5384 0.3496 0.0518 0.091 Uiso 1 1 d R
C38 C 0.3462(4) 0.5534(3) 0.1364(3) 0.0558(13) Uani 1 1 d .
H38A H 0.3960 0.5817 0.0980 0.084 Uiso 1 1 d R
H38B H 0.2693 0.5952 0.1682 0.084 Uiso 1 1 d R
H38C H 0.3290 0.5121 0.1057 0.084 Uiso 1 1 d R
Cl1E Cl 0.3925(2) 0.02508(16) 0.43151(17) 0.1437(9) Uani 1 1 d .
Cl2E Cl 0.15446(18) 0.11277(12) 0.5423(2) 0.1708(13) Uani 1 1 d .
C1E C 0.3092(7) 0.0938(5) 0.5213(7) 0.149(4) Uani 1 1 d .
H1EA H 0.3352 0.0685 0.5680 0.179 Uiso 1 1 d R
H1EB H 0.3267 0.1477 0.5144 0.179 Uiso 1 1 d R
O1W O 0.9294(4) 0.3933(3) -0.0076(2) 0.0577(9) Uani 1 1 d .
S1A S 0.40176(8) 0.29913(6) 0.44709(6) 0.0345(2) Uani 1 1 d .
O1A O 0.4523(2) 0.36795(15) 0.45351(15) 0.0304(6) Uani 1 1 d .
O2A O 0.3176(2) 0.32143(18) 0.40033(18) 0.0487(8) Uani 1 1 d .
O3A O 0.3565(3) 0.27180(18) 0.52634(18) 0.0489(8) Uani 1 1 d .
C1A C 0.5303(3) 0.2151(2) 0.3898(3) 0.0382(10) Uani 1 1 d .
C2A C 0.6008(4) 0.1591(3) 0.4295(3) 0.0487(11) Uani 1 1 d .
H2AA H 0.5777 0.1629 0.4876 0.058 Uiso 1 1 d R
C3A C 0.7057(4) 0.0973(3) 0.3836(4) 0.0604(14) Uani 1 1 d .
H3AA H 0.7550 0.0595 0.4110 0.073 Uiso 1 1 d R
C4A C 0.7404(4) 0.0891(3) 0.2995(4) 0.0646(16) Uani 1 1 d .
C5A C 0.6690(4) 0.1459(3) 0.2608(3) 0.0643(15) Uani 1 1 d .
H5AA H 0.6918 0.1417 0.2027 0.077 Uiso 1 1 d R
C6A C 0.5646(4) 0.2088(3) 0.3055(3) 0.0471(11) Uani 1 1 d .
H6AA H 0.5168 0.2477 0.2781 0.057 Uiso 1 1 d R
C7A C 0.8544(5) 0.0191(3) 0.2501(4) 0.095(2) Uani 1 1 d .
H7A1 H 0.9262 0.0262 0.2606 0.143 Uiso 1 1 d R
H7A2 H 0.8629 0.0219 0.1917 0.143 Uiso 1 1 d R
H7A3 H 0.8471 -0.0357 0.2664 0.143 Uiso 1 1 d R
S1B S 0.76416(10) 0.62135(7) -0.00231(7) 0.0485(3) Uani 1 1 d .
O1B O 0.8284(3) 0.5396(2) -0.0477(2) 0.0751(11) Uani 1 1 d .
O2B O 0.6564(4) 0.6223(3) 0.0584(2) 0.1060(16) Uani 1 1 d .
O3B O 0.8427(4) 0.6522(3) 0.0284(3) 0.1078(16) Uani 1 1 d .
C1B C 0.7253(3) 0.6909(3) -0.0746(3) 0.0402(10) Uani 1 1 d .
C2B C 0.7177(3) 0.6612(3) -0.1469(3) 0.0425(10) Uani 1 1 d .
H2BA H 0.7298 0.6030 -0.1567 0.051 Uiso 1 1 d R
C3B C 0.6928(4) 0.7148(3) -0.2046(3) 0.0554(12) Uani 1 1 d .
H3BA H 0.6885 0.6936 -0.2544 0.066 Uiso 1 1 d R
C4B C 0.6739(4) 0.7995(3) -0.1906(4) 0.0605(14) Uani 1 1 d .
C5B C 0.6805(5) 0.8293(3) -0.1177(4) 0.0710(16) Uani 1 1 d .
H5BA H 0.6675 0.8876 -0.1077 0.085 Uiso 1 1 d R
C6B C 0.7054(4) 0.7754(3) -0.0597(3) 0.0600(13) Uani 1 1 d .
H6BA H 0.7089 0.7965 -0.0096 0.072 Uiso 1 1 d R
C7B C 0.6488(6) 0.8612(4) -0.2526(5) 0.104(2) Uani 1 1 d .
H7B1 H 0.6854 0.8319 -0.3077 0.156 Uiso 1 1 d R
H7B2 H 0.6841 0.9058 -0.2487 0.156 Uiso 1 1 d R
H7B3 H 0.5605 0.8862 -0.2416 0.156 Uiso 1 1 d R
S1C S 0.96068(11) 0.25690(8) -0.17298(8) 0.0552(3) Uani 1 1 d .
O1C O 0.9053(3) 0.2825(2) -0.0847(2) 0.0655(9) Uani 1 1 d .
O2C O 0.9505(3) 0.3274(2) -0.2208(2) 0.0782(11) Uani 1 1 d .
O3C O 0.9147(3) 0.1929(2) -0.1935(2) 0.0786(11) Uani 1 1 d .
C1C C 1.1173(5) 0.2089(3) -0.1871(4) 0.0616(14) Uani 1 1 d .
C2C C 1.1516(6) 0.1555(4) -0.1295(5) 0.099(2) Uani 1 1 d .
H2CA H 1.0929 0.1474 -0.0822 0.119 Uiso 1 1 d R
C5C C 1.3243(7) 0.1796(5) -0.2691(8) 0.166(5) Uani 1 1 d .
H5CA H 1.3828 0.1890 -0.3158 0.199 Uiso 1 1 d R
C4C C 1.3631(9) 0.1249(7) -0.2158(12) 0.197(9) Uani 1 1 d .
C3C C 1.2763(10) 0.1146(5) -0.1445(9) 0.162(6) Uani 1 1 d .
H3CA H 1.3032 0.0790 -0.1058 0.195 Uiso 1 1 d R
C6C C 1.2018(5) 0.2217(4) -0.2564(5) 0.091(2) Uani 1 1 d .
H6CA H 1.1760 0.2588 -0.2944 0.109 Uiso 1 1 d R
C7C C 1.4976(8) 0.0784(6) -0.2287(12) 0.347(13) Uani 1 1 d .
H7C1 H 1.5111 0.0670 -0.1755 0.520 Uiso 1 1 d R
H7C2 H 1.5462 0.1132 -0.2568 0.520 Uiso 1 1 d R
H7C3 H 1.5222 0.0251 -0.2620 0.520 Uiso 1 1 d R
Cl1D Cl 0.61759(17) 0.13877(14) -0.00995(14) 0.1265(8) Uani 1 1 d .
Cl2D Cl 0.79094(18) 0.02830(13) -0.14515(16) 0.1352(9) Uani 1 1 d .
Cl3D Cl 0.8597(3) 0.0625(2) -0.00410(19) 0.1910(14) Uani 1 1 d .
C1D C 0.7704(5) 0.1021(4) -0.0662(4) 0.0812(17) Uani 1 1 d .
H1D H 0.7936 0.1508 -0.0918 0.122 Uiso 1 1 d R
H1N H 0.530(3) 0.359(2) 0.561(2) 0.022(12) Uiso 1 1 d .
H3N H 0.448(3) 0.451(2) 0.354(2) 0.026(11) Uiso 1 1 d .
H1WA H 0.917(5) 0.343(4) -0.054(4) 0.089(17) Uiso 1 1 d .
H1WB H 0.896(5) 0.444(4) -0.020(3) 0.08(2) Uiso 1 1 d .
H1WC H 1.004(7) 0.391(4) -0.009(4) 0.12(3) Uiso 1 1 d .

loop_
_atom_site_aniso_label
_atom_site_aniso_U_11
_atom_site_aniso_U_22
_atom_site_aniso_U_33
_atom_site_aniso_U_23
_atom_site_aniso_U_13
_atom_site_aniso_U_12
O1 0.0253(13) 0.0382(15) 0.0272(15) 0.0007(12) -0.0056(11) -0.0033(11)
O2 0.0260(13) 0.0343(14) 0.0303(16) 0.0033(12) -0.0080(12) -0.0048(11)
N1 0.0313(19) 0.0340(19) 0.031(2) 0.0077(16) -0.0132(17) -0.0058(15)
N2 0.0198(17) 0.0367(19) 0.034(2) 0.0043(15) -0.0047(15) -0.0079(14)
N3 0.0320(19) 0.039(2) 0.028(2) 0.0107(16) -0.0104(17) -0.0113(15)
C1 0.0241(19) 0.031(2) 0.035(2) -0.0028(17) -0.0075(18) -0.0058(16)
C2 0.026(2) 0.029(2) 0.034(2) -0.0033(17) -0.0052(18) -0.0074(16)
C3 0.034(2) 0.029(2) 0.038(3) 0.0074(17) -0.0166(19) -0.0074(17)
C4 0.029(2) 0.027(2) 0.045(3) -0.0011(18) -0.0122(19) -0.0085(16)
C5 0.026(2) 0.028(2) 0.043(3) -0.0025(18) -0.0094(18) -0.0068(16)
C6 0.025(2) 0.037(2) 0.044(3) -0.004(2) -0.0085(19) -0.0052(17)
C7 0.027(2) 0.045(2) 0.039(3) -0.005(2) 0.0000(19) -0.0090(18)
C8 0.032(2) 0.039(2) 0.031(2) -0.0056(18) -0.0047(19) -0.0094(17)
C9 0.035(2) 0.045(2) 0.027(2) -0.0026(18) -0.0039(18) -0.0121(18)
C10 0.035(2) 0.041(2) 0.025(2) -0.0014(18) -0.0064(18) -0.0107(18)
C11 0.041(2) 0.043(2) 0.026(2) 0.0009(18) -0.0099(19) -0.0113(19)
C12 0.038(2) 0.037(2) 0.028(2) 0.0016(18) -0.0136(19) -0.0091(18)
C13 0.045(2) 0.040(2) 0.033(2) 0.0048(19) -0.018(2) -0.0116(19)
C14 0.040(2) 0.038(2) 0.038(3) 0.0041(19) -0.017(2) -0.0101(18)
C15 0.028(2) 0.030(2) 0.036(2) 0.0021(17) -0.0117(18) -0.0075(16)
C16 0.027(2) 0.031(2) 0.040(3) 0.0042(18) -0.0114(19) -0.0071(16)
C17 0.028(2) 0.029(2) 0.043(3) 0.0022(18) -0.0116(19) -0.0099(16)
C18 0.025(2) 0.029(2) 0.045(3) -0.0004(18) -0.0050(19) -0.0060(16)
C19 0.026(2) 0.040(2) 0.039(3) 0.0019(19) -0.0030(18) -0.0119(17)
C20 0.028(2) 0.037(2) 0.032(2) 0.0033(18) -0.0030(18) -0.0117(17)
C21 0.035(2) 0.050(3) 0.028(2) 0.0069(19) -0.0046(19) -0.0176(19)
C22 0.034(2) 0.041(2) 0.031(2) 0.0081(18) -0.0065(19) -0.0164(18)
C23 0.042(2) 0.050(3) 0.031(2) 0.011(2) -0.010(2) -0.018(2)
C24 0.042(2) 0.050(3) 0.031(2) 0.014(2) -0.012(2) -0.017(2)
C25 0.037(2) 0.034(2) 0.040(3) 0.0104(18) -0.016(2) -0.0119(18)
C26 0.035(2) 0.032(2) 0.041(3) 0.0078(18) -0.018(2) -0.0090(17)
C27 0.032(2) 0.039(2) 0.052(3) 0.006(2) -0.016(2) -0.0047(18)
C28 0.045(3) 0.069(3) 0.035(3) 0.002(2) 0.001(2) -0.010(2)
C29 0.059(3) 0.067(3) 0.042(3) 0.011(2) -0.022(2) -0.009(2)
C30 0.043(3) 0.060(3) 0.047(3) 0.013(2) -0.020(2) -0.004(2)
C31 0.050(3) 0.052(3) 0.121(5) 0.027(3) -0.019(3) 0.000(2)
C32 0.024(2) 0.042(2) 0.058(3) 0.001(2) -0.008(2) -0.0050(18)
C33 0.046(3) 0.042(3) 0.086(4) 0.000(3) -0.018(3) -0.001(2)
C34 0.028(2) 0.061(3) 0.046(3) 0.003(2) 0.001(2) -0.011(2)
C35 0.057(3) 0.083(4) 0.046(3) -0.006(3) 0.002(3) -0.018(3)
C36 0.050(3) 0.073(3) 0.030(3) 0.017(2) -0.009(2) -0.020(2)
C37 0.054(3) 0.075(4) 0.037(3) -0.001(3) -0.002(2) -0.009(3)
C38 0.061(3) 0.067(3) 0.037(3) 0.019(2) -0.019(2) -0.013(3)
Cl1E 0.144(2) 0.1378(19) 0.175(2) 0.0632(18) -0.0702(18) -0.0625(16)
Cl2E 0.0787(12) 0.0754(12) 0.367(4) 0.0696(18) -0.0904(19) -0.0177(10)
C1E 0.108(6) 0.083(5) 0.244(11) -0.014(6) -0.004(7) -0.062(5)
O1W 0.067(3) 0.060(3) 0.037(2) 0.0086(18) -0.0098(18) -0.014(2)
S1A 0.0248(5) 0.0385(6) 0.0372(6) 0.0022(5) -0.0064(4) -0.0090(4)
O1A 0.0245(13) 0.0330(14) 0.0309(15) 0.0030(11) -0.0052(11) -0.0084(11)
O2A 0.0314(15) 0.0605(19) 0.052(2) -0.0091(15) -0.0191(14) -0.0055(14)
O3A 0.0422(17) 0.0501(18) 0.0474(19) 0.0107(15) 0.0021(14) -0.0204(14)
C1A 0.030(2) 0.033(2) 0.049(3) -0.0021(19) -0.007(2) -0.0110(17)
C2A 0.040(2) 0.038(2) 0.066(3) 0.005(2) -0.014(2) -0.012(2)
C3A 0.043(3) 0.034(3) 0.100(5) -0.001(3) -0.022(3) -0.006(2)
C4A 0.034(3) 0.048(3) 0.100(5) -0.029(3) -0.006(3) -0.009(2)
C5A 0.045(3) 0.069(3) 0.070(4) -0.025(3) -0.004(3) -0.018(3)
C6A 0.034(2) 0.050(3) 0.051(3) -0.009(2) -0.004(2) -0.012(2)
C7A 0.048(3) 0.067(4) 0.146(6) -0.048(4) -0.007(4) -0.005(3)
S1B 0.0423(6) 0.0573(7) 0.0391(7) 0.0044(6) -0.0106(5) -0.0085(5)
O1B 0.089(3) 0.054(2) 0.057(2) 0.0049(17) -0.014(2) 0.0038(19)
O2B 0.072(3) 0.122(4) 0.066(3) 0.044(2) 0.018(2) 0.011(2)
O3B 0.127(4) 0.094(3) 0.150(4) 0.035(3) -0.108(4) -0.040(3)
C1B 0.029(2) 0.045(3) 0.042(3) 0.002(2) -0.0048(19) -0.0099(18)
C2B 0.030(2) 0.051(3) 0.040(3) 0.004(2) -0.006(2) -0.0094(19)
C3B 0.041(3) 0.071(4) 0.050(3) 0.013(3) -0.010(2) -0.016(2)
C4B 0.037(3) 0.071(4) 0.071(4) 0.033(3) -0.018(3) -0.012(2)
C5B 0.067(4) 0.045(3) 0.089(5) 0.011(3) -0.015(3) -0.010(3)
C6B 0.052(3) 0.060(3) 0.062(4) 0.002(3) -0.012(3) -0.015(2)
C7B 0.080(4) 0.117(5) 0.136(6) 0.063(5) -0.053(4) -0.042(4)
S1C 0.0461(7) 0.0692(8) 0.0509(8) 0.0047(6) -0.0200(6) -0.0143(6)
O1C 0.063(2) 0.082(3) 0.048(2) 0.0011(19) -0.0078(18) -0.0280(19)
O2C 0.063(2) 0.095(3) 0.072(3) 0.033(2) -0.025(2) -0.016(2)
O3C 0.070(2) 0.098(3) 0.085(3) -0.003(2) -0.038(2) -0.037(2)
C1C 0.055(3) 0.050(3) 0.083(4) -0.012(3) -0.033(3) -0.010(2)
C2C 0.107(5) 0.062(4) 0.146(7) -0.011(4) -0.090(5) -0.002(3)
C5C 0.052(5) 0.088(6) 0.317(15) -0.084(8) 0.009(6) -0.024(4)
C4C 0.078(6) 0.078(7) 0.43(2) -0.098(11) -0.114(10) 0.022(6)
C3C 0.146(9) 0.066(5) 0.303(16) -0.041(8) -0.163(11) 0.017(6)
C6C 0.054(4) 0.063(4) 0.138(6) -0.022(4) -0.003(4) -0.018(3)
C7C 0.077(6) 0.117(8) 0.82(4) -0.139(14) -0.159(13) 0.030(5)
Cl1D 0.0743(12) 0.1319(16) 0.1388(18) -0.0287(14) 0.0052(11) -0.0197(11)
Cl2D 0.0916(13) 0.1113(15) 0.173(2) -0.0528(15) 0.0014(13) -0.0294(11)
Cl3D 0.139(2) 0.278(4) 0.184(3) 0.117(3) -0.096(2) -0.063(2)
C1D 0.066(4) 0.090(4) 0.086(5) 0.006(3) -0.025(3) -0.021(3)

loop_
_atom_type_symbol
_atom_type_description
_atom_type_scat_dispersion_real
_atom_type_scat_dispersion_imag
_atom_type_scat_source
C C 0.0033 0.0016 'International Tables Vol C Tables 4.2.6.8 and 6.1.1.4'
H H 0.0000 0.0000 'International Tables Vol C Tables 4.2.6.8 and 6.1.1.4'
N N 0.0061 0.0033 'International Tables Vol C Tables 4.2.6.8 and 6.1.1.4'
O O 0.0106 0.0060 'International Tables Vol C Tables 4.2.6.8 and 6.1.1.4'
S S 0.1246 0.1234 'International Tables Vol C Tables 4.2.6.8 and 6.1.1.4'
Cl Cl 0.1484 0.1585 'International Tables Vol C Tables 4.2.6.8 and 6.1.1.4'

loop_
_geom_angle_atom_site_label_1
_geom_angle_atom_site_label_2
_geom_angle_atom_site_label_3
_geom_angle
C1 O1 C10 105.8(3)
C2 O2 C3 105.4(3)
C15 N1 C12 110.1(3)
C15 N1 H1N 124(3)
C12 N1 H1N 126(3)
C20 N2 C17 110.0(3)
C20 N2 H2N 126(3)
C17 N2 H2N 122(3)
C22 N3 C25 109.7(4)
C22 N3 H3N 125(3)
C25 N3 H3N 124(3)
C2 C1 O1 129.6(3)
C2 C1 C8 119.9(3)
O1 C1 C8 110.5(3)
O2 C2 C1 129.0(3)
O2 C2 C5 111.1(3)
C1 C2 C5 119.9(4)
C26 C3 O2 117.0(3)
C26 C3 C4 131.9(4)
O2 C3 C4 110.9(3)
C3 C4 C5 106.6(3)
C3 C4 C27 126.2(4)
C5 C4 C27 127.2(4)
C4 C5 C2 106.0(3)
C4 C5 C6 133.2(3)
C2 C5 C6 120.7(4)
C7 C6 C5 119.3(4)
C7 C6 H6 120.4
C5 C6 H6 120.4
C6 C7 C8 119.9(4)
C6 C7 H7 120.0
C8 C7 H7 120.0
C9 C8 C1 106.5(3)
C9 C8 C7 133.3(4)
C1 C8 C7 120.2(4)
C10 C9 C8 106.1(3)
C10 C9 C28 126.2(4)
C8 C9 C28 127.7(4)
O1 C10 C11 118.2(3)
O1 C10 C9 111.2(3)
C11 C10 C9 130.5(4)
C12 C11 C10 128.4(4)
C12 C11 H11 115.8
C10 C11 H11 115.8
C11 C12 N1 127.9(4)
C11 C12 C13 125.6(4)
N1 C12 C13 106.5(3)
C14 C13 C12 108.3(4)
C14 C13 C29 127.9(4)
C12 C13 C29 123.8(4)
C13 C14 C15 107.8(3)
C13 C14 C30 127.7(4)
C15 C14 C30 124.5(4)
N1 C15 C16 130.5(4)
N1 C15 C14 107.3(3)
C16 C15 C14 122.1(3)
C17 C16 C15 137.5(4)
C17 C16 H16 111.2
C15 C16 H16 111.2
N2 C17 C16 129.0(4)
N2 C17 C18 106.9(3)
C16 C17 C18 124.1(3)
C19 C18 C17 108.5(3)
C19 C18 C32 127.7(4)
C17 C18 C32 123.8(4)
C18 C19 C20 107.3(3)
C18 C19 C34 128.3(4)
C20 C19 C34 124.5(4)
N2 C20 C21 129.6(3)
N2 C20 C19 107.3(3)
C21 C20 C19 123.1(4)
C20 C21 C22 136.7(4)
C20 C21 H21 111.7
C22 C21 H21 111.7
N3 C22 C21 131.3(4)
N3 C22 C23 107.6(3)
C21 C22 C23 121.0(4)
C24 C23 C22 107.7(4)
C24 C23 C36 127.0(4)
C22 C23 C36 125.2(4)
C23 C24 C25 107.9(3)
C23 C24 C38 126.3(4)
C25 C24 C38 125.8(4)
C26 C25 N3 127.1(4)
C26 C25 C24 125.7(4)
N3 C25 C24 107.1(3)
C3 C26 C25 129.2(4)
C3 C26 H26 115.4
C25 C26 H26 115.4
C4 C27 H27A 109.5
C4 C27 H27B 109.5
H27A C27 H27B 109.5
C4 C27 H27C 109.5
H27A C27 H27C 109.5
H27B C27 H27C 109.5
C9 C28 H28A 109.5
C9 C28 H28B 109.5
H28A C28 H28B 109.5
C9 C28 H28C 109.5
H28A C28 H28C 109.5
H28B C28 H28C 109.5
C13 C29 H29A 109.5
C13 C29 H29B 109.5
H29A C29 H29B 109.5
C13 C29 H29C 109.5
H29A C29 H29C 109.5
H29B C29 H29C 109.5
C14 C30 C31 111.7(4)
C14 C30 H30A 109.3
C31 C30 H30A 109.3
C14 C30 H30B 109.3
C31 C30 H30B 109.3
H30A C30 H30B 107.9
C30 C31 H31A 109.5
C30 C31 H31B 109.5
H31A C31 H31B 109.5
C30 C31 H31C 109.5
H31A C31 H31C 109.5
H31B C31 H31C 109.5
C18 C32 C33 112.8(3)
C18 C32 H32A 109.0
C33 C32 H32A 109.0
C18 C32 H32B 109.0
C33 C32 H32B 109.0
H32A C32 H32B 107.8
C32 C33 H33A 109.5
C32 C33 H33B 109.5
H33A C33 H33B 109.5
C32 C33 H33C 109.5
H33A C33 H33C 109.5
H33B C33 H33C 109.5
C19 C34 C35 113.6(4)
C19 C34 H34A 108.9
C35 C34 H34A 108.9
C19 C34 H34B 108.9
C35 C34 H34B 108.9
H34A C34 H34B 107.7
C34 C35 H35A 109.5
C34 C35 H35B 109.5
H35A C35 H35B 109.5
C34 C35 H35C 109.5
H35A C35 H35C 109.5
H35B C35 H35C 109.5
C23 C36 C37 111.4(4)
C23 C36 H36A 109.3
C37 C36 H36A 109.3
C23 C36 H36B 109.3
C37 C36 H36B 109.3
H36A C36 H36B 108.0
C36 C37 H37A 109.5
C36 C37 H37B 109.5
H37A C37 H37B 109.5
C36 C37 H37C 109.5
H37A C37 H37C 109.5
H37B C37 H37C 109.5
C24 C38 H38A 109.5
C24 C38 H38B 109.5
H38A C38 H38B 109.5
C24 C38 H38C 109.5
H38A C38 H38C 109.5
H38B C38 H38C 109.5
Cl2E C1E Cl1E 111.2(5)
Cl2E C1E H1EA 109.4
Cl1E C1E H1EA 109.4
Cl2E C1E H1EB 109.4
Cl1E C1E H1EB 109.4
H1EA C1E H1EB 108.0
H1WA O1W H1WB 108(4)
H1WA O1W H1WC 119(5)
H1WB O1W H1WC 105(6)
O2A S1A O3A 115.60(18)
O2A S1A O1A 110.92(17)
O3A S1A O1A 110.80(16)
O2A S1A C1A 107.46(18)
O3A S1A C1A 107.40(19)
O1A S1A C1A 103.86(16)
C6A C1A C2A 119.8(4)
C6A C1A S1A 120.1(3)
C2A C1A S1A 119.9(3)
C1A C2A C3A 119.3(5)
C1A C2A H2AA 120.4
C3A C2A H2AA 120.4
C4A C3A C2A 121.7(5)
C4A C3A H3AA 119.1
C2A C3A H3AA 119.1
C3A C4A C5A 118.2(4)
C3A C4A C7A 120.9(6)
C5A C4A C7A 120.9(6)
C4A C5A C6A 121.0(5)
C4A C5A H5AA 119.5
C6A C5A H5AA 119.5
C1A C6A C5A 120.0(5)
C1A C6A H6AA 120.0
C5A C6A H6AA 120.0
C4A C7A H7A1 109.5
C4A C7A H7A2 109.5
H7A1 C7A H7A2 109.5
C4A C7A H7A3 109.5
H7A1 C7A H7A3 109.5
H7A2 C7A H7A3 109.5
O2B S1B O3B 113.2(3)
O2B S1B O1B 112.1(3)
O3B S1B O1B 111.6(3)
O2B S1B C1B 108.6(2)
O3B S1B C1B 104.9(2)
O1B S1B C1B 105.7(2)
C6B C1B C2B 119.7(4)
C6B C1B S1B 119.6(4)
C2B C1B S1B 120.7(3)
C3B C2B C1B 120.6(4)
C3B C2B H2BA 119.7
C1B C2B H2BA 119.7
C2B C3B C4B 120.2(5)
C2B C3B H3BA 119.9
C4B C3B H3BA 119.9
C3B C4B C5B 119.2(5)
C3B C4B C7B 122.5(6)
C5B C4B C7B 118.3(6)
C6B C5B C4B 120.7(5)
C6B C5B H5BA 119.7
C4B C5B H5BA 119.7
C1B C6B C5B 119.7(5)
C1B C6B H6BA 120.2
C5B C6B H6BA 120.2
C4B C7B H7B1 109.5
C4B C7B H7B2 109.5
H7B1 C7B H7B2 109.5
C4B C7B H7B3 109.5
H7B1 C7B H7B3 109.5
H7B2 C7B H7B3 109.5
O2C S1C O3C 116.6(2)
O2C S1C O1C 112.3(2)
O3C S1C O1C 108.3(2)
O2C S1C C1C 106.3(3)
O3C S1C C1C 107.2(2)
O1C S1C C1C 105.4(2)
S1C O1C H1WA 121(3)
C6C C1C C2C 122.3(6)
C6C C1C S1C 119.5(5)
C2C C1C S1C 118.1(5)
C1C C2C C3C 116.9(9)
C1C C2C H2CA 121.5
C3C C2C H2CA 121.5
C4C C5C C6C 121.4(11)
C4C C5C H5CA 119.3
C6C C5C H5CA 119.3
C5C C4C C3C 118.9(9)
C5C C4C C7C 122.1(16)
C3C C4C C7C 118.9(16)
C2C C3C C4C 121.5(11)
C2C C3C H3CA 119.3
C4C C3C H3CA 119.3
C5C C6C C1C 118.8(8)
C5C C6C H6CA 120.6
C1C C6C H6CA 120.6
C4C C7C H7C1 109.5
C4C C7C H7C2 109.5
H7C1 C7C H7C2 109.5
C4C C7C H7C3 109.5
H7C1 C7C H7C3 109.5
H7C2 C7C H7C3 109.5
Cl3D C1D Cl1D 111.0(4)
Cl3D C1D Cl2D 113.0(4)
Cl1D C1D Cl2D 108.9(3)
Cl3D C1D H1D 107.9
Cl1D C1D H1D 107.9
Cl2D C1D H1D 107.9

loop_
_geom_bond_atom_site_label_1
_geom_bond_atom_site_label_2
_geom_bond_distance
O1 C1 1.370(4)
O1 C10 1.380(5)
O2 C2 1.361(4)
O2 C3 1.389(4)
N1 C15 1.365(5)
N1 C12 1.381(5)
N1 H1N 0.73(4)
N2 C20 1.369(5)
N2 C17 1.377(5)
N2 H2N 0.84(4)
N3 C22 1.356(5)
N3 C25 1.389(5)
N3 H3N 0.79(4)
C1 C2 1.362(5)
C1 C8 1.410(5)
C2 C5 1.412(5)
C3 C26 1.384(5)
C3 C4 1.389(5)
C4 C5 1.401(6)
C4 C27 1.499(5)
C5 C6 1.430(5)
C6 C7 1.353(6)
C6 H6 0.9500
C7 C8 1.437(5)
C7 H7 0.9500
C8 C9 1.406(6)
C9 C10 1.394(5)
C9 C28 1.485(6)
C10 C11 1.392(5)
C11 C12 1.371(5)
C11 H11 0.9500
C12 C13 1.448(5)
C13 C14 1.353(6)
C13 C29 1.504(6)
C14 C15 1.448(5)
C14 C30 1.501(5)
C15 C16 1.394(5)
C16 C17 1.380(5)
C16 H16 0.9500
C17 C18 1.450(5)
C18 C19 1.356(6)
C18 C32 1.506(5)
C19 C20 1.463(5)
C19 C34 1.497(6)
C20 C21 1.383(5)
C21 C22 1.403(5)
C21 H21 0.9500
C22 C23 1.447(5)
C23 C24 1.365(6)
C23 C36 1.496(6)
C24 C25 1.434(6)
C24 C38 1.495(6)
C25 C26 1.385(5)
C26 H26 0.9500
C27 H27A 0.9800
C27 H27B 0.9800
C27 H27C 0.9800
C28 H28A 0.9800
C28 H28B 0.9800
C28 H28C 0.9800
C29 H29A 0.9800
C29 H29B 0.9800
C29 H29C 0.9800
C30 C31 1.530(7)
C30 H30A 0.9900
C30 H30B 0.9900
C31 H31A 0.9800
C31 H31B 0.9800
C31 H31C 0.9800
C32 C33 1.519(6)
C32 H32A 0.9900
C32 H32B 0.9900
C33 H33A 0.9800
C33 H33B 0.9800
C33 H33C 0.9800
C34 C35 1.525(6)
C34 H34A 0.9900
C34 H34B 0.9900
C35 H35A 0.9800
C35 H35B 0.9800
C35 H35C 0.9800
C36 C37 1.520(6)
C36 H36A 0.9900
C36 H36B 0.9900
C37 H37A 0.9800
C37 H37B 0.9800
C37 H37C 0.9800
C38 H38A 0.9800
C38 H38B 0.9800
C38 H38C 0.9800
Cl1E C1E 1.766(9)
Cl2E C1E 1.726(8)
C1E H1EA 0.9900
C1E H1EB 0.9900
O1W H1WA 1.23(7)
O1W H1WB 0.87(6)
O1W H1WC 0.89(7)
S1A O2A 1.436(3)
S1A O3A 1.438(3)
S1A O1A 1.483(3)
S1A C1A 1.773(4)
C1A C6A 1.377(6)
C1A C2A 1.382(6)
C2A C3A 1.386(6)
C2A H2AA 0.9500
C3A C4A 1.375(7)
C3A H3AA 0.9500
C4A C5A 1.381(7)
C4A C7A 1.526(6)
C5A C6A 1.386(6)
C5A H5AA 0.9500
C6A H6AA 0.9500
C7A H7A1 0.9800
C7A H7A2 0.9800
C7A H7A3 0.9800
S1B O2B 1.406(4)
S1B O3B 1.433(4)
S1B O1B 1.446(3)
S1B C1B 1.759(4)
C1B C6B 1.374(6)
C1B C2B 1.381(6)
C2B C3B 1.366(6)
C2B H2BA 0.9500
C3B C4B 1.378(7)
C3B H3BA 0.9500
C4B C5B 1.384(7)
C4B C7B 1.507(7)
C5B C6B 1.374(7)
C5B H5BA 0.9500
C6B H6BA 0.9500
C7B H7B1 0.9800
C7B H7B2 0.9800
C7B H7B3 0.9800
S1C O2C 1.426(4)
S1C O3C 1.441(4)
S1C O1C 1.471(4)
S1C C1C 1.759(5)
O1C H1WA 1.22(7)
C1C C6C 1.387(8)
C1C C2C 1.395(8)
C2C C3C 1.397(11)
C2C H2CA 0.9500
C5C C4C 1.367(19)
C5C C6C 1.383(10)
C5C H5CA 0.9500
C4C C3C 1.409(19)
C4C C7C 1.522(11)
C3C H3CA 0.9500
C6C H6CA 0.9500
C7C H7C1 0.9800
C7C H7C2 0.9800
C7C H7C3 0.9800
Cl1D C1D 1.730(6)
Cl2D C1D 1.752(6)
Cl3D C1D 1.722(6)
C1D H1D 1.0000

loop_
_geom_hbond_atom_site_label_D
_geom_hbond_atom_site_label_H
_geom_hbond_atom_site_label_A
_geom_hbond_distance_DH
_geom_hbond_distance_HA
_geom_hbond_distance_DA
_geom_hbond_angle_DHA
_geom_hbond_site_symmetry_A
N1 H1N O1A 0.73(4) 2.28(4) 2.964(4) 157(4) .
N2 H2N O1A 0.84(4) 1.84(4) 2.672(4) 171(4) .
N3 H3N O1A 0.79(4) 2.19(4) 2.941(5) 158(4) .
N1 H1N O1 0.73(4) 2.41(4) 2.840(4) 120(4) .
N3 H3N O2 0.79(4) 2.36(4) 2.826(4) 119(3) .
O1W H1WA O1C 1.23(7) 1.22(7) 2.428(5) 165(5) .
O1W H1WB O1B 0.87(6) 1.70(6) 2.567(5) 176(5) .
O1W H1WC O3B 0.89(7) 1.70(7) 2.542(6) 157(6) 2_765
C1D H1D O3C 1.00 2.20 3.081(8) 147 .
C1E H1EB O3A 0.99 2.24 3.215 88 .

loop_
_geom_torsion_atom_site_label_1
_geom_torsion_atom_site_label_2
_geom_torsion_atom_site_label_3
_geom_torsion_atom_site_label_4
_geom_torsion
C10 O1 C1 C2 -176.4(4)
C10 O1 C1 C8 1.4(4)
C3 O2 C2 C1 177.6(4)
C3 O2 C2 C5 -1.7(4)
O1 C1 C2 O2 -0.1(6)
C8 C1 C2 O2 -177.7(3)
O1 C1 C2 C5 179.2(3)
C8 C1 C2 C5 1.6(5)
C2 O2 C3 C26 -173.7(3)
C2 O2 C3 C4 2.8(4)
C26 C3 C4 C5 173.0(4)
O2 C3 C4 C5 -2.8(4)
C26 C3 C4 C27 -6.3(7)
O2 C3 C4 C27 177.8(3)
C3 C4 C5 C2 1.6(4)
C27 C4 C5 C2 -179.0(3)
C3 C4 C5 C6 -175.7(4)
C27 C4 C5 C6 3.6(7)
O2 C2 C5 C4 0.1(4)
C1 C2 C5 C4 -179.3(3)
O2 C2 C5 C6 177.8(3)
C1 C2 C5 C6 -1.5(5)
C4 C5 C6 C7 178.2(4)
C2 C5 C6 C7 1.2(6)
C5 C6 C7 C8 -0.9(6)
C2 C1 C8 C9 177.7(3)
O1 C1 C8 C9 -0.3(4)
C2 C1 C8 C7 -1.3(5)
O1 C1 C8 C7 -179.3(3)
C6 C7 C8 C9 -177.7(4)
C6 C7 C8 C1 0.9(6)
C1 C8 C9 C10 -0.9(4)
C7 C8 C9 C10 177.9(4)
C1 C8 C9 C28 -179.0(4)
C7 C8 C9 C28 -0.2(7)
C1 O1 C10 C11 175.4(3)
C1 O1 C10 C9 -1.9(4)
C8 C9 C10 O1 1.8(4)
C28 C9 C10 O1 179.9(4)
C8 C9 C10 C11 -175.2(4)
C28 C9 C10 C11 2.9(7)
O1 C10 C11 C12 -5.5(6)
C9 C10 C11 C12 171.3(4)
C10 C11 C12 N1 0.2(7)
C10 C11 C12 C13 179.9(4)
C15 N1 C12 C11 -179.8(4)
C15 N1 C12 C13 0.5(4)
C11 C12 C13 C14 179.5(4)
N1 C12 C13 C14 -0.8(4)
C11 C12 C13 C29 -0.2(6)
N1 C12 C13 C29 179.5(4)
C12 C13 C14 C15 0.7(4)
C29 C13 C14 C15 -179.6(4)
C12 C13 C14 C30 -178.6(4)
C29 C13 C14 C30 1.1(7)
C12 N1 C15 C16 -177.9(4)
C12 N1 C15 C14 -0.1(4)
C13 C14 C15 N1 -0.4(4)
C30 C14 C15 N1 179.0(4)
C13 C14 C15 C16 177.6(4)
C30 C14 C15 C16 -3.0(6)
N1 C15 C16 C17 -1.1(8)
C14 C15 C16 C17 -178.6(4)
C20 N2 C17 C16 -176.5(4)
C20 N2 C17 C18 2.9(4)
C15 C16 C17 N2 -4.5(7)
C15 C16 C17 C18 176.2(4)
N2 C17 C18 C19 -1.5(4)
C16 C17 C18 C19 177.9(4)
N2 C17 C18 C32 179.6(3)
C16 C17 C18 C32 -1.0(6)
C17 C18 C19 C20 -0.4(4)
C32 C18 C19 C20 178.6(4)
C17 C18 C19 C34 179.4(4)
C32 C18 C19 C34 -1.7(7)
C17 N2 C20 C21 176.5(4)
C17 N2 C20 C19 -3.1(4)
C18 C19 C20 N2 2.1(4)
C34 C19 C20 N2 -177.6(4)
C18 C19 C20 C21 -177.5(4)
C34 C19 C20 C21 2.8(6)
N2 C20 C21 C22 3.9(8)
C19 C20 C21 C22 -176.6(4)
C25 N3 C22 C21 175.8(4)
C25 N3 C22 C23 -0.7(4)
C20 C21 C22 N3 4.0(8)
C20 C21 C22 C23 -179.8(4)
N3 C22 C23 C24 1.3(5)
C21 C22 C23 C24 -175.7(4)
N3 C22 C23 C36 -174.0(4)
C21 C22 C23 C36 9.0(6)
C22 C23 C24 C25 -1.3(5)
C36 C23 C24 C25 173.9(4)
C22 C23 C24 C38 179.1(4)
C36 C23 C24 C38 -5.7(7)
C22 N3 C25 C26 179.7(4)
C22 N3 C25 C24 -0.1(4)
C23 C24 C25 C26 -178.9(4)
C38 C24 C25 C26 0.6(7)
C23 C24 C25 N3 0.9(5)
C38 C24 C25 N3 -179.5(4)
O2 C3 C26 C25 4.6(6)
C4 C3 C26 C25 -171.1(4)
N3 C25 C26 C3 -1.4(7)
C24 C25 C26 C3 178.3(4)
C13 C14 C30 C31 96.0(5)
C15 C14 C30 C31 -83.2(5)
C19 C18 C32 C33 -95.4(5)
C17 C18 C32 C33 83.4(5)
C18 C19 C34 C35 96.8(5)
C20 C19 C34 C35 -83.5(5)
C24 C23 C36 C37 -94.5(5)
C22 C23 C36 C37 79.9(5)
O2A S1A C1A C6A 30.5(4)
O3A S1A C1A C6A 155.5(3)
O1A S1A C1A C6A -87.1(3)
O2A S1A C1A C2A -153.9(3)
O3A S1A C1A C2A -28.9(4)
O1A S1A C1A C2A 88.6(3)
C6A C1A C2A C3A 0.1(6)
S1A C1A C2A C3A -175.5(3)
C1A C2A C3A C4A -1.3(7)
C2A C3A C4A C5A 1.5(7)
C2A C3A C4A C7A -178.3(4)
C3A C4A C5A C6A -0.6(7)
C7A C4A C5A C6A 179.2(4)
C2A C1A C6A C5A 0.7(6)
S1A C1A C6A C5A 176.4(3)
C4A C5A C6A C1A -0.5(7)
O2B S1B C1B C6B 83.7(4)
O3B S1B C1B C6B -37.7(4)
O1B S1B C1B C6B -155.8(4)
O2B S1B C1B C2B -98.0(4)
O3B S1B C1B C2B 140.6(4)
O1B S1B C1B C2B 22.5(4)
C6B C1B C2B C3B 1.2(6)
S1B C1B C2B C3B -177.1(3)
C1B C2B C3B C4B -0.6(6)
C2B C3B C4B C5B 0.0(7)
C2B C3B C4B C7B 178.7(5)
C3B C4B C5B C6B 0.0(8)
C7B C4B C5B C6B -178.8(5)
C2B C1B C6B C5B -1.2(7)
S1B C1B C6B C5B 177.1(4)
C4B C5B C6B C1B 0.6(8)
O2C S1C C1C C6C -22.6(5)
O3C S1C C1C C6C 102.8(4)
O1C S1C C1C C6C -141.9(4)
O2C S1C C1C C2C 160.5(4)
O3C S1C C1C C2C -74.1(4)
O1C S1C C1C C2C 41.1(5)
C6C C1C C2C C3C -0.3(8)
S1C C1C C2C C3C 176.6(5)
C6C C5C C4C C3C -3.2(15)
C6C C5C C4C C7C -179.6(8)
C1C C2C C3C C4C -1.8(12)
C5C C4C C3C C2C 3.5(16)
C7C C4C C3C C2C -179.9(7)
C4C C5C C6C C1C 1.2(12)
C2C C1C C6C C5C 0.6(8)
S1C C1C C6C C5C -176.2(5)

loop_
_cod_related_entry_id
_cod_related_entry_database
_cod_related_entry_code
1 ChemSpider 30660326
